data_7720855
loop_
_publ_author_name
'Milder, Alexander'
'Woodward, Patrick M.'

_publ_section_title
;
 Structural design principles for hybrid cadmium thiocyanate-halides
 containing bulky organic cations.
;
_journal_issue 16
_journal_name_full 'Dalton transactions (Cambridge, England : 2003)'
_journal_page_first 6441
_journal_page_last 6452
_journal_paper_doi 10.1039/d6dt00207b
_journal_volume 55
_journal_year 2026
_chemical_formula_moiety 'C2 Cd Cl N2 S2, C4 H12 N'
_chemical_formula_sum 'C6 H12 Cd Cl N3 S2'
_chemical_formula_weight 338.16
_space_group_crystal_system triclinic
_space_group_IT_number 2
_space_group_name_Hall '-P 1'
_space_group_name_H-M_alt 'P -1'
_atom_sites_solution_hydrogens geom
_atom_sites_solution_primary dual
_audit_creation_date 2024-11-06
_audit_creation_method
;
Olex2 1.5
(compiled 2024.02.16 svn.r378c4104 for OlexSys, GUI svn.r6928)
;
_audit_update_record
;
2025-05-27 deposited with the CCDC.	2026-03-23 downloaded from the CCDC.
;
_cell_angle_alpha 87.173(2)
_cell_angle_beta 83.075(2)
_cell_angle_gamma 79.6580(10)
_cell_formula_units_Z 2
_cell_length_a 5.9664(3)
_cell_length_b 9.2609(4)
_cell_length_c 11.1509(5)
_cell_measurement_reflns_used 9915
_cell_measurement_temperature 100
_cell_measurement_theta_max 28.236
_cell_measurement_theta_min 3.494
_cell_volume 601.46(5)
_computing_cell_refinement 'SAINT v8.40B (Bruker, 2021)'
_computing_data_collection 'APEX3 v2021.10-0 (Bruker, 2021)'
_computing_data_reduction 'SAINT v8.40B (Bruker, 2021)'
_computing_molecular_graphics 'Olex2 1.5 (Dolomanov et al., 2009)'
_computing_publication_material 'Olex2 1.5 (Dolomanov et al., 2009)'
_computing_structure_refinement 'XL  (Sheldrick, 2008)'
_computing_structure_solution 'ShelXT (Sheldrick, 2015)'
_diffrn_ambient_temperature 100
_diffrn_detector 'Bruker Photon III area detector'
_diffrn_detector_area_resol_mean 10.5
_diffrn_detector_type 'CMOS area detector'
_diffrn_measured_fraction_theta_full 0.998
_diffrn_measured_fraction_theta_max 0.997
_diffrn_measurement_device 'Kappa Four-Circle Diffractometer'
_diffrn_measurement_device_type 'Bruker D8 Venture'
_diffrn_measurement_method '\w and \f scans'
_diffrn_radiation_monochromator 'Double Bounce Multilayer Mirrors'
_diffrn_radiation_probe x-ray
_diffrn_radiation_type MoK\a
_diffrn_radiation_wavelength 0.71073
_diffrn_radiation_xray_symbol K-L~3~
_diffrn_reflns_av_R_equivalents 0.0379
_diffrn_reflns_av_unetI/netI 0.0192
_diffrn_reflns_Laue_measured_fraction_full 0.998
_diffrn_reflns_Laue_measured_fraction_max 0.997
_diffrn_reflns_limit_h_max 7
_diffrn_reflns_limit_h_min -7
_diffrn_reflns_limit_k_max 12
_diffrn_reflns_limit_k_min -12
_diffrn_reflns_limit_l_max 14
_diffrn_reflns_limit_l_min -14
_diffrn_reflns_number 32292
_diffrn_reflns_point_group_measured_fraction_full 0.998
_diffrn_reflns_point_group_measured_fraction_max 0.997
_diffrn_reflns_theta_full 25.242
_diffrn_reflns_theta_max 28.356
_diffrn_reflns_theta_min 3.494
_diffrn_source 'Micro Focus Rotating Anode'
_diffrn_source_current 30.0
_diffrn_source_power 1.5
_diffrn_source_type 'Bruker TXS'
_diffrn_source_voltage 50.0
_diffrn_standards_number 0
_exptl_absorpt_coefficient_mu 2.347
_exptl_absorpt_correction_T_max 0.0962
_exptl_absorpt_correction_T_min 0.0646
_exptl_absorpt_correction_type multi-scan
_exptl_absorpt_process_details
;
SADABS-2016/2 (Bruker,2016/2) was used for absorption correction.
wR2(int) was 0.0585 before and 0.0512 after correction.
The Ratio of minimum to maximum transmission is 0.6715.
The \l/2 correction factor is Not present.
;
_exptl_crystal_colour 'clear colourless'
_exptl_crystal_colour_lustre clear
_exptl_crystal_colour_primary colourless
_exptl_crystal_density_diffrn 1.867
_exptl_crystal_description plank
_exptl_crystal_F_000 332
_exptl_crystal_size_max 0.3
_exptl_crystal_size_mid 0.2
_exptl_crystal_size_min 0.1
_refine_diff_density_max 0.388
_refine_diff_density_min -0.433
_refine_diff_density_rms 0.078
_refine_ls_extinction_method none
_refine_ls_goodness_of_fit_ref 1.137
_refine_ls_hydrogen_treatment constr
_refine_ls_matrix_type full
_refine_ls_number_parameters 121
_refine_ls_number_reflns 2989
_refine_ls_number_restraints 0
_refine_ls_restrained_S_all 1.137
_refine_ls_R_factor_all 0.0309
_refine_ls_R_factor_gt 0.0232
_refine_ls_shift/su_max 0.001
_refine_ls_shift/su_mean 0.000
_refine_ls_structure_factor_coef Fsqd
_refine_ls_weighting_details 'w=1/[\s^2^(Fo^2^)+(0.0064P)^2^+0.6571P] where P=(Fo^2^+2Fc^2^)/3'
_refine_ls_weighting_scheme calc
_refine_ls_wR_factor_gt 0.0438
_refine_ls_wR_factor_ref 0.0475
_reflns_Friedel_coverage 0.000
_reflns_number_gt 2634
_reflns_number_total 2989
_reflns_threshold_expression 'I > 2\s(I)'
_cod_data_source_file d6dt00207b2.cif
_cod_data_source_block IBACd(SCN)2Cl
_cod_depositor_comments
;
The following automatic conversions were performed:

data item '_diffrn_radiation_probe' value 'X-ray' was changed to
'x-ray' in accordance with the
/home/data/users/saulius/crontab/automatic-downloads/rss-feeds/RSC/lib/dictionaries/cif_core.dic
dictionary named 'cif_core.dic' version 2.4.2 last updated on
2011-04-26.

Automatic conversion script
Id: cif_fix_values 8170 2020-07-09 18:12:32Z antanas 

 Adding full bibliography for 7720852--7720858.cif.
;
_cod_database_code 7720855
_shelx_shelxl_version_number 2019/1
_shelx_space_group_comment
;
The symmetry employed for this shelxl refinement is uniquely defined
by the following loop, which should always be used as a source of
symmetry information in preference to the above space-group names.
They are only intended as comments.
;
_shelx_estimated_absorpt_t_max 0.799
_shelx_estimated_absorpt_t_min 0.539
_olex2_refinement_description
;
1. Fixed Uiso
 At 1.2 times of:
  All C(H) groups, All C(H,H) groups, All N(H,H,H) groups
 At 1.5 times of:
  All C(H,H,H) groups
2.a Ternary CH refined with riding coordinates:
 C00A(H00D)
2.b Secondary CH2 refined with riding coordinates:
 C00B(H00E,H00F)
2.c Idealised Me refined as rotating group:
 N007(H00A,H00B,H00C), C00C(H00G,H00H,H00I), C00D(H00J,H00K,H00L)
;
_olex2_submission_special_instructions 'No special instructions were received'

loop_
_space_group_symop_operation_xyz
'x, y, z'
'-x, -y, -z'

loop_
_atom_site_label
_atom_site_type_symbol
_atom_site_fract_x
_atom_site_fract_y
_atom_site_fract_z
_atom_site_U_iso_or_equiv
_atom_site_adp_type
_atom_site_occupancy
_atom_site_site_symmetry_order
_atom_site_calc_flag
_atom_site_refinement_flags_posn
_atom_site_refinement_flags_adp
_atom_site_refinement_flags_occupancy
_atom_site_disorder_assembly
_atom_site_disorder_group
Cd01 Cd 0.29794(3) 0.15227(2) 0.63042(2) 0.03446(6) Uani 1 1 d . . . . .
S002 S -0.37600(10) 0.14117(7) 0.40531(6) 0.03170(13) Uani 1 1 d . . . . .
Cl1 Cl 0.29463(11) 0.42723(7) 0.61949(7) 0.04237(16) Uani 1 1 d . . . . .
S004 S 1.00721(12) 0.14790(11) 0.82789(7) 0.0531(2) Uani 1 1 d . . . . .
N005 N 0.0285(4) 0.1861(2) 0.4919(2) 0.0371(5) Uani 1 1 d . . . . .
N006 N 0.6173(4) 0.1064(3) 0.7281(2) 0.0461(6) Uani 1 1 d . . . . .
N007 N 0.7515(4) 0.5376(3) 0.6757(2) 0.0448(6) Uani 1 1 d . . . . .
H00A H 0.731888 0.617391 0.627663 0.054 Uiso 1 1 calc R U . . .
H00B H 0.680263 0.470277 0.650155 0.054 Uiso 1 1 calc R U . . .
H00C H 0.900546 0.501676 0.674055 0.054 Uiso 1 1 calc R U . . .
C008 C -0.1383(4) 0.1674(2) 0.4578(2) 0.0281(5) Uani 1 1 d . . . . .
C009 C 0.7795(4) 0.1232(3) 0.7675(2) 0.0331(5) Uani 1 1 d . . . . .
C00A C 0.7299(5) 0.7103(3) 0.8436(3) 0.0457(7) Uani 1 1 d . . . . .
H00D H 0.698804 0.788993 0.782718 0.055 Uiso 1 1 calc R U . . .
C00B C 0.6542(5) 0.5767(3) 0.8015(3) 0.0467(7) Uani 1 1 d . . . . .
H00E H 0.700081 0.494114 0.855529 0.056 Uiso 1 1 calc R U . . .
H00F H 0.488180 0.594261 0.806336 0.056 Uiso 1 1 calc R U . . .
C00C C 0.9810(5) 0.6879(4) 0.8575(3) 0.0590(9) Uani 1 1 d . . . . .
H00G H 1.017096 0.610185 0.915932 0.088 Uiso 1 1 calc R U . . .
H00H H 1.017954 0.776894 0.884151 0.088 Uiso 1 1 calc R U . . .
H00I H 1.068566 0.662355 0.781128 0.088 Uiso 1 1 calc R U . . .
C00D C 0.5880(6) 0.7606(6) 0.9615(4) 0.0969(16) Uani 1 1 d . . . . .
H00J H 0.428141 0.778345 0.950520 0.145 Uiso 1 1 calc R U . . .
H00K H 0.630026 0.849525 0.985206 0.145 Uiso 1 1 calc R U . . .
H00L H 0.616198 0.685863 1.023325 0.145 Uiso 1 1 calc R U . . .

loop_
_atom_site_aniso_label
_atom_site_aniso_U_11
_atom_site_aniso_U_22
_atom_site_aniso_U_33
_atom_site_aniso_U_23
_atom_site_aniso_U_13
_atom_site_aniso_U_12
Cd01 0.02549(9) 0.03540(10) 0.04505(11) -0.00774(7) -0.01019(7) -0.00625(7)
S002 0.0251(3) 0.0312(3) 0.0409(3) -0.0025(2) -0.0118(2) -0.0049(2)
Cl1 0.0344(3) 0.0362(3) 0.0588(4) -0.0131(3) -0.0025(3) -0.0107(3)
S004 0.0313(4) 0.0939(6) 0.0397(4) -0.0155(4) -0.0065(3) -0.0206(4)
N005 0.0308(11) 0.0357(11) 0.0482(13) 0.0002(9) -0.0135(9) -0.0095(9)
N006 0.0292(12) 0.0682(16) 0.0432(13) -0.0039(12) -0.0081(10) -0.0111(11)
N007 0.0335(12) 0.0544(14) 0.0481(14) -0.0122(11) -0.0079(10) -0.0074(10)
C008 0.0268(11) 0.0253(11) 0.0323(12) 0.0000(9) -0.0043(9) -0.0044(9)
C009 0.0270(12) 0.0399(13) 0.0322(12) -0.0050(10) -0.0021(10) -0.0048(10)
C00A 0.0442(16) 0.0498(16) 0.0431(16) -0.0070(13) -0.0099(12) -0.0029(13)
C00B 0.0352(14) 0.0607(18) 0.0463(16) -0.0049(14) -0.0020(12) -0.0147(13)
C00C 0.0433(17) 0.079(2) 0.059(2) -0.0199(17) -0.0042(14) -0.0189(16)
C00D 0.044(2) 0.154(4) 0.093(3) -0.074(3) 0.006(2) -0.009(2)

loop_
_atom_type_symbol
_atom_type_description
_atom_type_scat_dispersion_real
_atom_type_scat_dispersion_imag
_atom_type_scat_source
C C 0.0033 0.0016 'International Tables Vol C Tables 4.2.6.8 and 6.1.1.4'
H H 0.0000 0.0000 'International Tables Vol C Tables 4.2.6.8 and 6.1.1.4'
Cd Cd -0.8075 1.2024 'International Tables Vol C Tables 4.2.6.8 and 6.1.1.4'
Cl Cl 0.1484 0.1585 'International Tables Vol C Tables 4.2.6.8 and 6.1.1.4'
N N 0.0061 0.0033 'International Tables Vol C Tables 4.2.6.8 and 6.1.1.4'
S S 0.1246 0.1234 'International Tables Vol C Tables 4.2.6.8 and 6.1.1.4'

loop_
_geom_angle_atom_site_label_1
_geom_angle_atom_site_label_2
_geom_angle_atom_site_label_3
_geom_angle
_geom_angle_site_symmetry_1
_geom_angle_site_symmetry_3
_geom_angle_publ_flag
S002 Cd01 S002 80.52(2) 2_556 1_655 ?
Cl1 Cd01 S002 166.27(2) . 2_556 ?
Cl1 Cd01 S002 85.77(2) . 1_655 ?
Cl1 Cd01 S004 97.14(3) . 1_455 ?
S004 Cd01 S002 177.02(2) 1_455 1_655 ?
S004 Cd01 S002 96.57(3) 1_455 2_556 ?
N005 Cd01 S002 89.84(5) . 2_556 ?
N005 Cd01 S002 82.13(6) . 1_655 ?
N005 Cd01 Cl1 88.90(5) . . ?
N005 Cd01 S004 97.27(6) . 1_455 ?
N006 Cd01 S002 85.27(6) . 1_655 ?
N006 Cd01 S002 85.59(7) . 2_556 ?
N006 Cd01 Cl1 92.69(7) . . ?
N006 Cd01 S004 95.18(6) . 1_455 ?
N006 Cd01 N005 167.15(8) . . ?
Cd01 S002 Cd01 99.48(2) 2_556 1_455 ?
C008 S002 Cd01 101.67(8) . 1_455 ?
C008 S002 Cd01 103.14(8) . 2_556 ?
C009 S004 Cd01 99.56(9) . 1_655 ?
C008 N005 Cd01 153.1(2) . . ?
C009 N006 Cd01 160.9(2) . . ?
H00A N007 H00B 109.5 . . ?
H00A N007 H00C 109.5 . . ?
H00B N007 H00C 109.5 . . ?
C00B N007 H00A 109.5 . . ?
C00B N007 H00B 109.5 . . ?
C00B N007 H00C 109.5 . . ?
N005 C008 S002 178.6(2) . . ?
N006 C009 S004 178.2(2) . . ?
C00B C00A H00D 107.6 . . ?
C00B C00A C00D 109.8(3) . . ?
C00C C00A H00D 107.6 . . ?
C00C C00A C00B 113.7(3) . . ?
C00C C00A C00D 110.3(3) . . ?
C00D C00A H00D 107.6 . . ?
N007 C00B C00A 113.2(2) . . ?
N007 C00B H00E 108.9 . . ?
N007 C00B H00F 108.9 . . ?
C00A C00B H00E 108.9 . . ?
C00A C00B H00F 108.9 . . ?
H00E C00B H00F 107.8 . . ?
C00A C00C H00G 109.5 . . ?
C00A C00C H00H 109.5 . . ?
C00A C00C H00I 109.5 . . ?
H00G C00C H00H 109.5 . . ?
H00G C00C H00I 109.5 . . ?
H00H C00C H00I 109.5 . . ?
C00A C00D H00J 109.5 . . ?
C00A C00D H00K 109.5 . . ?
C00A C00D H00L 109.5 . . ?
H00J C00D H00K 109.5 . . ?
H00J C00D H00L 109.5 . . ?
H00K C00D H00L 109.5 . . ?

loop_
_geom_bond_atom_site_label_1
_geom_bond_atom_site_label_2
_geom_bond_distance
_geom_bond_site_symmetry_2
_geom_bond_publ_flag
Cd01 S002 2.7144(6) 2_556 ?
Cd01 S002 2.9786(7) 1_655 ?
Cd01 Cl1 2.5400(7) . ?
Cd01 S004 2.6371(8) 1_455 ?
Cd01 N005 2.332(2) . ?
Cd01 N006 2.272(2) . ?
S002 C008 1.658(2) . ?
S004 C009 1.643(2) . ?
N005 C008 1.151(3) . ?
N006 C009 1.148(3) . ?
N007 H00A 0.8900 . ?
N007 H00B 0.8900 . ?
N007 H00C 0.8900 . ?
N007 C00B 1.488(4) . ?
C00A H00D 0.9800 . ?
C00A C00B 1.505(4) . ?
C00A C00C 1.501(4) . ?
C00A C00D 1.521(4) . ?
C00B H00E 0.9700 . ?
C00B H00F 0.9700 . ?
C00C H00G 0.9600 . ?
C00C H00H 0.9600 . ?
C00C H00I 0.9600 . ?
C00D H00J 0.9600 . ?
C00D H00K 0.9600 . ?
C00D H00L 0.9600 . ?

loop_
_geom_torsion_atom_site_label_1
_geom_torsion_atom_site_label_2
_geom_torsion_atom_site_label_3
_geom_torsion_atom_site_label_4
_geom_torsion
_geom_torsion_site_symmetry_1
_geom_torsion_site_symmetry_2
_geom_torsion_site_symmetry_3
_geom_torsion_site_symmetry_4
_geom_torsion_publ_flag
C00C C00A C00B N007 -67.1(3) . . . . ?
C00D C00A C00B N007 168.7(3) . . . . ?
